data_7217279
loop_
_publ_author_name
'Zade, Sanjio S.'
'Bedi, Anjan'
'Debnath, Sashi'
'Chandak, Hemant S.'

_publ_section_title
;
 Phenyl-capped cyclopenta[c]chalcogenophenes: synthesis, crystal
 structures, electrochemistry and theoretical insights
;
_journal_name_full 'RSC Advances'
_journal_paper_doi 10.1039/C4RA05687F
_journal_year 2014
_chemical_formula_moiety 'C23 H24 O2 Se'
_chemical_formula_sum 'C23 H24 O2 Se'
_chemical_formula_weight 411.38
_chemical_melting_point 423
_chemical_name_systematic
; 
 ? 
;
_space_group_IT_number 15
_symmetry_cell_setting monoclinic
_symmetry_space_group_name_Hall '-C 2yc'
_symmetry_space_group_name_H-M 'C 1 2/c 1'
_atom_sites_solution_hydrogens geom
_atom_sites_solution_primary direct
_atom_sites_solution_secondary difmap
_audit_creation_method SHELXL-97
_cell_angle_alpha 90.00
_cell_angle_beta 123.6070(10)
_cell_angle_gamma 90.00
_cell_formula_units_Z 8
_cell_length_a 34.8342(19)
_cell_length_b 5.7765(3)
_cell_length_c 22.9523(12)
_cell_measurement_reflns_used 8348
_cell_measurement_temperature 273(2)
_cell_measurement_theta_max 33.71
_cell_measurement_theta_min 2.81
_cell_volume 3846.5(4)
_computing_cell_refinement 'Bruker SAINT'
_computing_data_collection 'Bruker APEX2'
_computing_data_reduction 'Bruker SAINT'
_computing_molecular_graphics 'Bruker SHELXTL'
_computing_publication_material 'Bruker SHELXTL'
_computing_structure_refinement 'SHELXL-97 (Sheldrick, 2008)'
_computing_structure_solution 'SHELXS-97 (Sheldrick, 2008)'
_diffrn_ambient_temperature 273(2)
_diffrn_measured_fraction_theta_full 1.000
_diffrn_measured_fraction_theta_max 1.000
_diffrn_measurement_device_type 'Bruker APEX-II CCD'
_diffrn_measurement_method '\f and \w scans'
_diffrn_radiation_monochromator graphite
_diffrn_radiation_source 'fine-focus sealed tube'
_diffrn_radiation_type MoK\a
_diffrn_radiation_wavelength 0.71073
_diffrn_reflns_av_R_equivalents 0.0360
_diffrn_reflns_av_sigmaI/netI 0.0285
_diffrn_reflns_limit_h_max 44
_diffrn_reflns_limit_h_min -44
_diffrn_reflns_limit_k_max 7
_diffrn_reflns_limit_k_min -6
_diffrn_reflns_limit_l_max 29
_diffrn_reflns_limit_l_min -27
_diffrn_reflns_number 20054
_diffrn_reflns_theta_full 27.00
_diffrn_reflns_theta_max 27.00
_diffrn_reflns_theta_min 1.79
_exptl_absorpt_coefficient_mu 1.966
_exptl_absorpt_correction_T_max 0.662
_exptl_absorpt_correction_T_min 0.486
_exptl_absorpt_correction_type multi-scan
_exptl_absorpt_process_details 'SADABS; BRUKER, 2008'
_exptl_crystal_colour colorless
_exptl_crystal_density_diffrn 1.421
_exptl_crystal_density_method 'not measured'
_exptl_crystal_description needle
_exptl_crystal_F_000 1696
_exptl_crystal_size_max 0.40
_exptl_crystal_size_mid 0.31
_exptl_crystal_size_min 0.21
_refine_diff_density_max 0.424
_refine_diff_density_min -0.235
_refine_diff_density_rms 0.057
_refine_ls_extinction_method none
_refine_ls_goodness_of_fit_ref 1.079
_refine_ls_hydrogen_treatment mixed
_refine_ls_matrix_type full
_refine_ls_number_parameters 237
_refine_ls_number_reflns 4203
_refine_ls_number_restraints 0
_refine_ls_restrained_S_all 1.079
_refine_ls_R_factor_all 0.0307
_refine_ls_R_factor_gt 0.0239
_refine_ls_shift/su_max 0.001
_refine_ls_shift/su_mean 0.000
_refine_ls_structure_factor_coef Fsqd
_refine_ls_weighting_details 'calc w=1/[\s^2^(Fo^2^)+(0.0188P)^2^+4.7352P] where P=(Fo^2^+2Fc^2^)/3'
_refine_ls_weighting_scheme calc
_refine_ls_wR_factor_gt 0.0547
_refine_ls_wR_factor_ref 0.0572
_reflns_number_gt 3682
_reflns_number_total 4203
_reflns_threshold_expression >2sigma(I)
_cod_data_source_file c4ra05687f2.cif
_cod_data_source_block benzyl_1
_cod_depositor_comments
;
The following automatic conversions were performed:

'_chemical_melting_point' value '423 K' was changed to '423' - the
value should be numeric and without a unit
designator.

'_symmetry_cell_setting' value 'Monoclinic' changed to
'monoclinic' according to
/usr/data/users/saulius/crontab/automatic-downloads/rss-feeds/RSC/lib/dictionaries/cif_core.dic
dictionary named 'cif_core.dic' version 2.4.2 from 2011-04-26.

Automatic conversion script
Id: cif_fix_values 2281 2013-09-26 08:29:07Z andrius 
;
_cod_original_sg_symbol_H-M C2/c
_cod_database_code 7217279

loop_
_symmetry_equiv_pos_as_xyz
'x, y, z'
'-x, y, -z+1/2'
'x+1/2, y+1/2, z'
'-x+1/2, y+1/2, -z+1/2'
'-x, -y, -z'
'x, -y, z-1/2'
'-x+1/2, -y+1/2, -z'
'x+1/2, -y+1/2, z-1/2'

loop_
_atom_site_label
_atom_site_type_symbol
_atom_site_fract_x
_atom_site_fract_y
_atom_site_fract_z
_atom_site_U_iso_or_equiv
_atom_site_adp_type
_atom_site_occupancy
_atom_site_symmetry_multiplicity
_atom_site_calc_flag
_atom_site_refinement_flags
C1 C 0.11261(5) 0.4687(3) 0.46926(8) 0.0155(3) Uani 1 1 d .
C2 C 0.10035(6) 0.3253(3) 0.50550(10) 0.0243(4) Uani 1 1 d .
H2 H 0.0844 0.1887 0.4848 0.029 Uiso 1 1 calc R
C3 C 0.11154(7) 0.3829(4) 0.57160(11) 0.0326(5) Uani 1 1 d .
H3 H 0.1033 0.2844 0.5950 0.039 Uiso 1 1 calc R
C4 C 0.13475(8) 0.5855(4) 0.60297(11) 0.0341(5) Uani 1 1 d .
H4 H 0.1427 0.6227 0.6478 0.041 Uiso 1 1 calc R
C5 C 0.14608(8) 0.7329(4) 0.56733(11) 0.0336(5) Uani 1 1 d .
H5 H 0.1614 0.8708 0.5881 0.040 Uiso 1 1 calc R
C6 C 0.13468(7) 0.6765(3) 0.50085(10) 0.0239(4) Uani 1 1 d .
H6 H 0.1419 0.7790 0.4770 0.029 Uiso 1 1 calc R
C7 C 0.10436(5) 0.4005(3) 0.40189(8) 0.0138(3) Uani 1 1 d .
C8 C 0.12396(5) 0.4775(3) 0.36771(8) 0.0129(3) Uani 1 1 d .
C9 C 0.16049(5) 0.6556(3) 0.38413(8) 0.0130(3) Uani 1 1 d .
H9A H 0.1855 0.6506 0.4332 0.016 Uiso 1 1 calc R
H9B H 0.1476 0.8105 0.3726 0.016 Uiso 1 1 calc R
C10 C 0.17724(5) 0.5815(3) 0.33665(8) 0.0123(3) Uani 1 1 d .
C11 C 0.21492(5) 0.3983(3) 0.37357(8) 0.0135(3) Uani 1 1 d .
H11A H 0.2029 0.2641 0.3839 0.016 Uiso 1 1 calc R
H11B H 0.2245 0.3495 0.3431 0.016 Uiso 1 1 calc R
C12 C 0.28865(6) 0.3195(3) 0.47035(10) 0.0227(4) Uani 1 1 d .
H12A H 0.2765 0.1820 0.4780 0.034 Uiso 1 1 calc R
H12B H 0.3135 0.3788 0.5145 0.034 Uiso 1 1 calc R
H12C H 0.2998 0.2834 0.4414 0.034 Uiso 1 1 calc R
C13 C 0.19370(6) 0.7867(3) 0.31503(9) 0.0151(3) Uani 1 1 d .
H13A H 0.1705 0.9075 0.2957 0.018 Uiso 1 1 calc R
H13B H 0.2218 0.8489 0.3554 0.018 Uiso 1 1 calc R
C14 C 0.21917(7) 0.8952(3) 0.24358(12) 0.0293(4) Uani 1 1 d .
H14A H 0.1985 1.0247 0.2283 0.044 Uiso 1 1 calc R
H14B H 0.2216 0.8443 0.2059 0.044 Uiso 1 1 calc R
H14C H 0.2490 0.9409 0.2826 0.044 Uiso 1 1 calc R
C15 C 0.13489(5) 0.4613(3) 0.27304(8) 0.0128(3) Uani 1 1 d .
H15A H 0.1160 0.5716 0.2361 0.015 Uiso 1 1 calc R
H15B H 0.1444 0.3392 0.2546 0.015 Uiso 1 1 calc R
C16 C 0.10948(5) 0.3640(3) 0.30341(8) 0.0127(3) Uani 1 1 d .
C17 C 0.07840(5) 0.1893(3) 0.28347(8) 0.0136(3) Uani 1 1 d .
C18 C 0.05666(5) 0.0413(3) 0.22116(8) 0.0147(3) Uani 1 1 d .
C19 C 0.05277(6) 0.1153(3) 0.16018(9) 0.0191(4) Uani 1 1 d .
H19 H 0.0653 0.2569 0.1598 0.023 Uiso 1 1 calc R
C20 C 0.03043(6) -0.0197(3) 0.10033(10) 0.0266(4) Uani 1 1 d .
H20 H 0.0285 0.0311 0.0603 0.032 Uiso 1 1 calc R
C21 C 0.01096(6) -0.2301(3) 0.09959(10) 0.0281(4) Uani 1 1 d .
H21 H -0.0046 -0.3189 0.0590 0.034 Uiso 1 1 calc R
C22 C 0.01494(6) -0.3062(3) 0.15963(10) 0.0226(4) Uani 1 1 d .
H22 H 0.0021 -0.4475 0.1595 0.027 Uiso 1 1 calc R
C23 C 0.03784(5) -0.1743(3) 0.22011(9) 0.0176(3) Uani 1 1 d .
H23 H 0.0408 -0.2293 0.2605 0.021 Uiso 1 1 calc R
O1 O 0.25330(4) 0.4886(2) 0.43659(6) 0.0183(3) Uani 1 1 d .
O2 O 0.20207(4) 0.7125(2) 0.26403(7) 0.0200(3) Uani 1 1 d .
Se1 Se 0.063139(5) 0.15652(3) 0.350207(9) 0.01544(6) Uani 1 1 d .

loop_
_atom_site_aniso_label
_atom_site_aniso_U_11
_atom_site_aniso_U_22
_atom_site_aniso_U_33
_atom_site_aniso_U_23
_atom_site_aniso_U_13
_atom_site_aniso_U_12
C1 0.0144(7) 0.0187(8) 0.0151(8) 0.0013(7) 0.0092(6) 0.0038(6)
C2 0.0265(9) 0.0284(10) 0.0247(10) -0.0041(8) 0.0183(8) -0.0069(8)
C3 0.0444(11) 0.0389(12) 0.0270(10) 0.0003(9) 0.0276(9) -0.0100(9)
C4 0.0524(13) 0.0383(12) 0.0231(10) -0.0072(9) 0.0281(10) -0.0075(10)
C5 0.0580(13) 0.0256(10) 0.0285(11) -0.0104(9) 0.0310(10) -0.0113(10)
C6 0.0405(10) 0.0193(9) 0.0215(9) -0.0008(8) 0.0232(8) -0.0031(8)
C7 0.0121(7) 0.0139(8) 0.0138(8) 0.0002(6) 0.0063(6) 0.0016(6)
C8 0.0118(7) 0.0133(8) 0.0126(8) 0.0016(6) 0.0061(6) 0.0027(6)
C9 0.0148(7) 0.0126(7) 0.0125(7) 0.0005(6) 0.0082(6) 0.0008(6)
C10 0.0137(7) 0.0119(7) 0.0123(7) -0.0006(6) 0.0078(6) 0.0003(6)
C11 0.0140(7) 0.0124(8) 0.0147(8) -0.0014(6) 0.0083(6) 0.0000(6)
C12 0.0156(8) 0.0238(9) 0.0238(9) 0.0071(8) 0.0079(7) 0.0041(7)
C13 0.0199(8) 0.0114(8) 0.0161(8) -0.0001(6) 0.0113(7) 0.0003(6)
C14 0.0438(11) 0.0191(9) 0.0424(12) 0.0088(8) 0.0348(10) 0.0032(8)
C15 0.0140(7) 0.0139(8) 0.0107(7) -0.0009(6) 0.0069(6) 0.0008(6)
C16 0.0113(7) 0.0145(8) 0.0111(7) 0.0019(6) 0.0055(6) 0.0023(6)
C17 0.0123(7) 0.0147(8) 0.0131(8) 0.0017(6) 0.0066(6) 0.0033(6)
C18 0.0094(7) 0.0154(8) 0.0154(8) -0.0024(7) 0.0044(6) 0.0022(6)
C19 0.0184(8) 0.0173(9) 0.0175(8) -0.0024(7) 0.0073(7) -0.0022(6)
C20 0.0287(9) 0.0286(10) 0.0168(9) -0.0051(8) 0.0090(8) -0.0028(8)
C21 0.0242(9) 0.0262(10) 0.0252(10) -0.0130(8) 0.0082(8) -0.0043(8)
C22 0.0171(8) 0.0153(9) 0.0321(10) -0.0047(8) 0.0114(7) -0.0009(6)
C23 0.0134(7) 0.0158(8) 0.0233(9) 0.0003(7) 0.0100(7) 0.0033(6)
O1 0.0126(5) 0.0162(6) 0.0186(6) 0.0003(5) 0.0039(5) 0.0008(4)
O2 0.0317(6) 0.0141(6) 0.0262(7) 0.0007(5) 0.0236(6) -0.0014(5)
Se1 0.01316(8) 0.01773(9) 0.01686(9) -0.00068(7) 0.00920(6) -0.00185(6)

loop_
_atom_type_symbol
_atom_type_description
_atom_type_scat_dispersion_real
_atom_type_scat_dispersion_imag
_atom_type_scat_source
C C 0.0033 0.0016 'International Tables Vol C Tables 4.2.6.8 and 6.1.1.4'
H H 0.0000 0.0000 'International Tables Vol C Tables 4.2.6.8 and 6.1.1.4'
O O 0.0106 0.0060 'International Tables Vol C Tables 4.2.6.8 and 6.1.1.4'
Se Se -0.0929 2.2259 'International Tables Vol C Tables 4.2.6.8 and 6.1.1.4'

loop_
_geom_angle_atom_site_label_1
_geom_angle_atom_site_label_2
_geom_angle_atom_site_label_3
_geom_angle
C6 C1 C2 117.62(16)
C6 C1 C7 120.77(16)
C2 C1 C7 121.57(16)
C3 C2 C1 121.13(18)
C4 C3 C2 120.37(19)
C3 C4 C5 119.47(19)
C4 C5 C6 120.36(19)
C5 C6 C1 120.97(18)
C8 C7 C1 130.56(15)
C8 C7 Se1 109.25(12)
C1 C7 Se1 120.10(12)
C7 C8 C16 116.12(14)
C7 C8 C9 134.12(15)
C16 C8 C9 109.69(13)
C8 C9 C10 103.22(12)
C13 C10 C11 111.06(12)
C13 C10 C15 112.17(13)
C11 C10 C15 106.85(13)
C13 C10 C9 111.79(13)
C11 C10 C9 110.05(13)
C15 C10 C9 104.63(12)
O1 C11 C10 110.30(13)
O2 C13 C10 108.74(13)
C16 C15 C10 103.17(12)
C17 C16 C8 116.65(15)
C17 C16 C15 133.07(15)
C8 C16 C15 110.20(13)
C16 C17 C18 130.22(15)
C16 C17 Se1 109.28(12)
C18 C17 Se1 120.49(12)
C19 C18 C23 118.03(15)
C19 C18 C17 120.68(15)
C23 C18 C17 121.25(16)
C20 C19 C18 120.75(17)
C19 C20 C21 120.54(18)
C22 C21 C20 119.28(17)
C21 C22 C23 120.66(17)
C22 C23 C18 120.71(17)
C11 O1 C12 110.30(13)
C14 O2 C13 111.38(13)
C17 Se1 C7 88.70(7)

loop_
_geom_bond_atom_site_label_1
_geom_bond_atom_site_label_2
_geom_bond_distance
C1 C6 1.393(2)
C1 C2 1.398(2)
C1 C7 1.462(2)
C2 C3 1.382(3)
C3 C4 1.377(3)
C4 C5 1.381(3)
C5 C6 1.386(3)
C7 C8 1.368(2)
C7 Se1 1.8892(16)
C8 C16 1.428(2)
C8 C9 1.513(2)
C9 C10 1.554(2)
C10 C13 1.515(2)
C10 C11 1.526(2)
C10 C15 1.551(2)
C11 O1 1.4182(18)
C12 O1 1.4192(19)
C13 O2 1.420(2)
C14 O2 1.414(2)
C15 C16 1.506(2)
C16 C17 1.361(2)
C17 C18 1.466(2)
C17 Se1 1.8886(17)
C18 C19 1.396(2)
C18 C23 1.401(2)
C19 C20 1.385(2)
C20 C21 1.388(3)
C21 C22 1.378(3)
C22 C23 1.385(2)
